data_4035234
loop_
_publ_author_name
'Halli, Juliette'
'Kramer, Philipp'
'Grimmer, Jennifer'
'Bolte, Michael'
'Manolikakes, Georg'

_publ_section_title
;
 Bi(OTf)<sub>3</sub>-Catalyzed Diastereoselective One-Pot Synthesis of
 1,3-Diamines with Three Continuous Stereogenic Centers.
;
_journal_issue 19
_journal_name_full 'The Journal of organic chemistry'
_journal_page_first 12007
_journal_page_last 12022
_journal_paper_doi 10.1021/acs.joc.8b01925
_journal_volume 83
_journal_year 2018
_chemical_absolute_configuration unk
_chemical_formula_moiety 'C25 H28 N2 O3'
_chemical_formula_sum 'C25 H28 N2 O3'
_chemical_formula_weight 404.49
_space_group_crystal_system orthorhombic
_space_group_IT_number 19
_space_group_name_Hall 'P 2ac 2ab'
_space_group_name_H-M_alt 'P 21 21 21'
_atom_sites_solution_hydrogens mixed
_audit_creation_method SHELXL-2014/7
_cell_angle_alpha 90
_cell_angle_beta 90
_cell_angle_gamma 90
_cell_formula_units_Z 4
_cell_length_a 8.8850(5)
_cell_length_b 15.6428(9)
_cell_length_c 15.7705(11)
_cell_measurement_reflns_used 19780
_cell_measurement_temperature 173(2)
_cell_measurement_theta_max 25.82
_cell_measurement_theta_min 3.45
_cell_volume 2191.9(2)
_computing_cell_refinement 'X-Area (Stoe & Cie, 2001)'
_computing_data_collection 'X-Area (Stoe & Cie, 2001)'
_computing_data_reduction 'X-Area (Stoe & Cie, 2001)'
_computing_molecular_graphics 'XP in SHELXTL-Plus (Sheldrick, 2008)'
_computing_publication_material SHELXL
_computing_structure_refinement 'SHELXL-2014/7 (Sheldrick, 2014)'
_computing_structure_solution 'SHELXS (Sheldrick, 2008)'
_diffrn_ambient_temperature 173(2)
_diffrn_measured_fraction_theta_full 0.996
_diffrn_measured_fraction_theta_max 0.988
_diffrn_measurement_device_type 'STOE IPDS II two-circle-diffractometer'
_diffrn_measurement_method \w
_diffrn_radiation_type MoK\a
_diffrn_radiation_wavelength 0.71073
_diffrn_reflns_av_R_equivalents 0.0640
_diffrn_reflns_av_unetI/netI 0.0435
_diffrn_reflns_Laue_measured_fraction_full 0.996
_diffrn_reflns_Laue_measured_fraction_max 0.988
_diffrn_reflns_limit_h_max 10
_diffrn_reflns_limit_h_min -10
_diffrn_reflns_limit_k_max 19
_diffrn_reflns_limit_k_min -18
_diffrn_reflns_limit_l_max 19
_diffrn_reflns_limit_l_min -19
_diffrn_reflns_number 23341
_diffrn_reflns_point_group_measured_fraction_full 0.997
_diffrn_reflns_point_group_measured_fraction_max 0.988
_diffrn_reflns_theta_full 25.000
_diffrn_reflns_theta_max 25.714
_diffrn_reflns_theta_min 3.454
_diffrn_source 'Genix 3D I\mS microfocus X-ray source'
_exptl_absorpt_coefficient_mu 0.081
_exptl_absorpt_correction_T_max 1.000
_exptl_absorpt_correction_T_min 0.551
_exptl_absorpt_correction_type multi-scan
_exptl_absorpt_process_details 'X-Area (Stoe & Cie, 2001)'
_exptl_crystal_colour colourless
_exptl_crystal_density_diffrn 1.226
_exptl_crystal_description plate
_exptl_crystal_F_000 864
_exptl_crystal_size_max 0.190
_exptl_crystal_size_mid 0.170
_exptl_crystal_size_min 0.080
_refine_diff_density_max 0.208
_refine_diff_density_min -0.158
_refine_diff_density_rms 0.035
_refine_ls_abs_structure_details
; 
 Flack x determined using 1227 quotients [(I+)-(I-)]/[(I+)+(I-)] 
 (Parsons, Flack and Wagner, Acta Cryst. B69 (2013) 249-259). 
;
_refine_ls_abs_structure_Flack 0.7(10)
_refine_ls_extinction_method none
_refine_ls_goodness_of_fit_ref 1.055
_refine_ls_hydrogen_treatment mixed
_refine_ls_matrix_type full
_refine_ls_number_parameters 280
_refine_ls_number_reflns 4112
_refine_ls_number_restraints 0
_refine_ls_restrained_S_all 1.055
_refine_ls_R_factor_all 0.0660
_refine_ls_R_factor_gt 0.0533
_refine_ls_shift/su_max 0.000
_refine_ls_shift/su_mean 0.000
_refine_ls_structure_factor_coef Fsqd
_refine_ls_weighting_details 'w=1/[\s^2^(Fo^2^)+(0.0806P)^2^] where P=(Fo^2^+2Fc^2^)/3'
_refine_ls_weighting_scheme calc
_refine_ls_wR_factor_gt 0.1241
_refine_ls_wR_factor_ref 0.1305
_reflns_Friedel_coverage 0.754
_reflns_Friedel_fraction_full 0.999
_reflns_Friedel_fraction_max 0.989
_reflns_number_gt 3468
_reflns_number_total 4112
_reflns_threshold_expression 'I > 2\s(I)'
_cod_data_source_file jo8b01925_si_001.cif
_cod_data_source_block ma56
_cod_database_code 4035234
_shelx_shelxl_version_number 2014/7
_shelx_space_group_comment
; 
The symmetry employed for this shelxl refinement is uniquely defined 
by the following loop, which should always be used as a source of 
symmetry information in preference to the above space-group names. 
They are only intended as comments. 
;
_shelx_estimated_absorpt_t_min 0.985
_shelx_estimated_absorpt_t_max 0.994

loop_
_space_group_symop_operation_xyz
'x, y, z'
'-x+1/2, -y, z+1/2'
'-x, y+1/2, -z+1/2'
'x+1/2, -y+1/2, -z'

loop_
_atom_site_label
_atom_site_type_symbol
_atom_site_fract_x
_atom_site_fract_y
_atom_site_fract_z
_atom_site_U_iso_or_equiv
_atom_site_adp_type
_atom_site_occupancy
_atom_site_site_symmetry_order
_atom_site_calc_flag
_atom_site_refinement_flags_posn
_atom_site_refinement_flags_adp
N1 N 0.6306(3) 0.37824(17) 0.78487(19) 0.0357(6) Uani 1 1 d . .
H1 H 0.698(5) 0.341(3) 0.789(2) 0.036(10) Uiso 1 1 d . .
N2 N 0.6202(3) 0.17520(17) 0.71501(19) 0.0338(6) Uani 1 1 d . .
H2 H 0.562(4) 0.133(2) 0.706(2) 0.031(9) Uiso 1 1 d . .
O1 O 0.5612(3) 0.51670(16) 0.7919(2) 0.0563(8) Uani 1 1 d . .
O2 O 0.8176(3) 0.22752(14) 0.78943(17) 0.0429(6) Uani 1 1 d . .
C1 C 0.6598(4) 0.4617(2) 0.7993(2) 0.0359(8) Uani 1 1 d . .
C2 C 0.4816(4) 0.3456(2) 0.7624(2) 0.0355(8) Uani 1 1 d . .
H2A H 0.4126 0.3961 0.7615 0.043 Uiso 1 1 calc R U
C3 C 0.4835(4) 0.3094(2) 0.6708(2) 0.0364(8) Uani 1 1 d . .
H3 H 0.3862 0.2788 0.6614 0.044 Uiso 1 1 calc R U
C4 C 0.6132(4) 0.24512(19) 0.6529(2) 0.0344(7) Uani 1 1 d . .
H4 H 0.7104 0.2772 0.6555 0.041 Uiso 1 1 calc R U
C5 C 0.7236(4) 0.1704(2) 0.7764(2) 0.0375(8) Uani 1 1 d . .
C6 C 0.4903(5) 0.3841(2) 0.6078(3) 0.0491(9) Uani 1 1 d . .
H6A H 0.4915 0.3618 0.5498 0.074 Uiso 1 1 calc R U
H6B H 0.4018 0.4207 0.6156 0.074 Uiso 1 1 calc R U
H6C H 0.5818 0.4175 0.6180 0.074 Uiso 1 1 calc R U
C11 C 0.8173(4) 0.4845(2) 0.8240(2) 0.0357(7) Uani 1 1 d . .
C12 C 0.8511(5) 0.5705(2) 0.8384(3) 0.0458(9) Uani 1 1 d . .
H12 H 0.7750 0.6124 0.8305 0.055 Uiso 1 1 calc R U
C13 C 0.9934(5) 0.5959(2) 0.8640(3) 0.0530(10) Uani 1 1 d . .
H13 H 1.0142 0.6548 0.8726 0.064 Uiso 1 1 calc R U
C14 C 1.1038(5) 0.5366(3) 0.8768(3) 0.0517(10) Uani 1 1 d . .
H14 H 1.2005 0.5542 0.8956 0.062 Uiso 1 1 calc R U
C15 C 1.0746(5) 0.4505(3) 0.8625(3) 0.0518(10) Uani 1 1 d . .
H15 H 1.1519 0.4094 0.8708 0.062 Uiso 1 1 calc R U
C16 C 0.9330(4) 0.4247(2) 0.8360(3) 0.0451(9) Uani 1 1 d . .
H16 H 0.9141 0.3658 0.8258 0.054 Uiso 1 1 calc R U
C21 C 0.4186(4) 0.2841(2) 0.8290(2) 0.0367(7) Uani 1 1 d . .
C22 C 0.2805(5) 0.2443(3) 0.8151(3) 0.0550(10) Uani 1 1 d . .
H22 H 0.2259 0.2559 0.7646 0.066 Uiso 1 1 calc R U
C23 C 0.2226(6) 0.1881(4) 0.8740(4) 0.0742(15) Uani 1 1 d . .
H23 H 0.1284 0.1615 0.8635 0.089 Uiso 1 1 calc R U
C24 C 0.2991(6) 0.1701(3) 0.9477(3) 0.0714(15) Uani 1 1 d . .
H24 H 0.2606 0.1292 0.9866 0.086 Uiso 1 1 calc R U
C25 C 0.4322(6) 0.2121(3) 0.9645(3) 0.0591(11) Uani 1 1 d . .
H25 H 0.4836 0.2024 1.0164 0.071 Uiso 1 1 calc R U
C26 C 0.4912(5) 0.2689(3) 0.9050(2) 0.0468(9) Uani 1 1 d . .
H26 H 0.5830 0.2976 0.9169 0.056 Uiso 1 1 calc R U
C41 C 0.5991(4) 0.2069(2) 0.5658(2) 0.0374(8) Uani 1 1 d . .
O42 O 0.4868(3) 0.14701(15) 0.55751(16) 0.0434(6) Uani 1 1 d . .
C43 C 0.4895(5) 0.1193(2) 0.4750(3) 0.0472(9) Uani 1 1 d . .
C44 C 0.5970(5) 0.1611(3) 0.4326(3) 0.0571(11) Uani 1 1 d . .
H44 H 0.6220 0.1544 0.3744 0.069 Uiso 1 1 calc R U
C45 C 0.6672(5) 0.2177(2) 0.4914(3) 0.0529(10) Uani 1 1 d . .
H45 H 0.7475 0.2560 0.4797 0.064 Uiso 1 1 calc R U
C46 C 0.3832(5) 0.0491(3) 0.4546(3) 0.0666(13) Uani 1 1 d . .
H46A H 0.3822 0.0396 0.3931 0.100 Uiso 1 1 calc R U
H46B H 0.2820 0.0648 0.4736 0.100 Uiso 1 1 calc R U
H46C H 0.4153 -0.0033 0.4834 0.100 Uiso 1 1 calc R U
C51 C 0.7169(5) 0.0895(2) 0.8299(3) 0.0535(10) Uani 1 1 d . .
H51A H 0.6100 0.0743 0.8390 0.064 Uiso 1 1 calc R U
H51B H 0.7641 0.0423 0.7976 0.064 Uiso 1 1 calc R U
C52 C 0.7925(6) 0.0962(3) 0.9141(3) 0.0681(14) Uani 1 1 d . .
H52A H 0.7830 0.0416 0.9443 0.102 Uiso 1 1 calc R U
H52B H 0.8992 0.1096 0.9060 0.102 Uiso 1 1 calc R U
H52C H 0.7448 0.1416 0.9475 0.102 Uiso 1 1 calc R U

loop_
_atom_site_aniso_label
_atom_site_aniso_U_11
_atom_site_aniso_U_22
_atom_site_aniso_U_33
_atom_site_aniso_U_23
_atom_site_aniso_U_13
_atom_site_aniso_U_12
N1 0.0339(15) 0.0225(13) 0.0509(18) -0.0032(13) -0.0019(13) 0.0027(12)
N2 0.0368(14) 0.0206(12) 0.0440(17) -0.0018(12) 0.0029(13) -0.0009(12)
O1 0.0573(16) 0.0284(12) 0.083(2) -0.0124(13) -0.0182(15) 0.0105(12)
O2 0.0416(13) 0.0257(11) 0.0612(16) 0.0008(11) -0.0064(12) -0.0023(10)
C1 0.048(2) 0.0249(15) 0.0344(18) -0.0035(13) -0.0007(15) 0.0045(14)
C2 0.0325(17) 0.0259(15) 0.048(2) -0.0054(14) -0.0034(14) 0.0050(13)
C3 0.0389(18) 0.0246(14) 0.0456(19) -0.0028(14) -0.0046(15) 0.0020(14)
C4 0.0375(17) 0.0222(14) 0.0434(19) 0.0031(13) 0.0054(14) -0.0002(13)
C5 0.0425(18) 0.0245(16) 0.046(2) -0.0030(14) 0.0036(16) 0.0010(14)
C6 0.067(3) 0.0299(17) 0.050(2) -0.0007(16) -0.003(2) 0.0111(18)
C11 0.0470(19) 0.0266(15) 0.0336(17) 0.0007(13) 0.0020(15) -0.0050(14)
C12 0.054(2) 0.0241(15) 0.059(2) -0.0022(15) 0.0017(19) -0.0026(15)
C13 0.060(2) 0.0323(18) 0.067(3) -0.0049(17) 0.006(2) -0.0143(19)
C14 0.049(2) 0.050(2) 0.057(2) -0.0046(19) 0.0019(18) -0.0219(19)
C15 0.044(2) 0.043(2) 0.069(3) 0.0018(19) -0.0066(19) -0.0066(17)
C16 0.047(2) 0.0289(16) 0.059(2) -0.0013(16) -0.0038(18) -0.0051(15)
C21 0.0339(17) 0.0323(16) 0.0439(19) -0.0090(15) 0.0086(15) 0.0026(14)
C22 0.048(2) 0.062(3) 0.055(2) -0.009(2) 0.0052(18) -0.012(2)
C23 0.068(3) 0.080(3) 0.075(3) -0.013(3) 0.024(3) -0.035(3)
C24 0.091(4) 0.058(3) 0.065(3) -0.005(2) 0.039(3) -0.017(3)
C25 0.066(3) 0.059(3) 0.052(2) 0.006(2) 0.013(2) 0.003(2)
C26 0.046(2) 0.0452(19) 0.050(2) -0.0042(17) 0.0052(18) -0.0004(17)
C41 0.0402(18) 0.0219(14) 0.050(2) 0.0007(14) 0.0026(16) 0.0005(13)
O42 0.0416(14) 0.0389(13) 0.0498(15) -0.0093(11) 0.0050(11) -0.0021(11)
C43 0.052(2) 0.0388(19) 0.051(2) -0.0138(17) -0.0011(18) 0.0107(18)
C44 0.083(3) 0.047(2) 0.042(2) -0.0083(18) 0.014(2) -0.001(2)
C45 0.071(3) 0.0341(18) 0.054(2) -0.0046(17) 0.018(2) -0.0098(19)
C46 0.055(2) 0.066(3) 0.079(3) -0.034(3) -0.005(2) -0.006(2)
C51 0.077(3) 0.0279(17) 0.056(2) 0.0043(17) -0.007(2) -0.0057(18)
C52 0.072(3) 0.052(2) 0.080(3) 0.024(2) -0.024(3) -0.009(2)

loop_
_atom_type_symbol
_atom_type_description
_atom_type_scat_dispersion_real
_atom_type_scat_dispersion_imag
_atom_type_scat_source
C C 0.0033 0.0016 'International Tables Vol C Tables 4.2.6.8 and 6.1.1.4'
H H 0.0000 0.0000 'International Tables Vol C Tables 4.2.6.8 and 6.1.1.4'
N N 0.0061 0.0033 'International Tables Vol C Tables 4.2.6.8 and 6.1.1.4'
O O 0.0106 0.0060 'International Tables Vol C Tables 4.2.6.8 and 6.1.1.4'

loop_
_geom_angle_atom_site_label_1
_geom_angle_atom_site_label_2
_geom_angle_atom_site_label_3
_geom_angle
C1 N1 C2 123.5(3)
C1 N1 H1 122(3)
C2 N1 H1 115(3)
C5 N2 C4 123.6(3)
C5 N2 H2 120(2)
C4 N2 H2 116(2)
O1 C1 N1 121.5(3)
O1 C1 C11 121.5(3)
N1 C1 C11 117.0(3)
N1 C2 C21 112.6(3)
N1 C2 C3 110.1(3)
C21 C2 C3 114.5(3)
N1 C2 H2A 106.4
C21 C2 H2A 106.4
C3 C2 H2A 106.4
C6 C3 C2 109.0(3)
C6 C3 C4 110.3(3)
C2 C3 C4 114.4(3)
C6 C3 H3 107.7
C2 C3 H3 107.7
C4 C3 H3 107.7
N2 C4 C41 108.5(3)
N2 C4 C3 113.1(3)
C41 C4 C3 111.2(3)
N2 C4 H4 108.0
C41 C4 H4 108.0
C3 C4 H4 108.0
O2 C5 N2 122.8(3)
O2 C5 C51 122.3(3)
N2 C5 C51 114.9(3)
C3 C6 H6A 109.5
C3 C6 H6B 109.5
H6A C6 H6B 109.5
C3 C6 H6C 109.5
H6A C6 H6C 109.5
H6B C6 H6C 109.5
C12 C11 C16 117.6(3)
C12 C11 C1 118.3(3)
C16 C11 C1 124.1(3)
C13 C12 C11 121.3(4)
C13 C12 H12 119.4
C11 C12 H12 119.4
C14 C13 C12 120.3(3)
C14 C13 H13 119.8
C12 C13 H13 119.8
C13 C14 C15 120.0(4)
C13 C14 H14 120.0
C15 C14 H14 120.0
C16 C15 C14 120.1(4)
C16 C15 H15 120.0
C14 C15 H15 120.0
C15 C16 C11 120.7(3)
C15 C16 H16 119.6
C11 C16 H16 119.6
C26 C21 C22 118.0(4)
C26 C21 C2 122.2(3)
C22 C21 C2 119.7(4)
C23 C22 C21 120.5(5)
C23 C22 H22 119.7
C21 C22 H22 119.7
C24 C23 C22 121.1(5)
C24 C23 H23 119.5
C22 C23 H23 119.5
C23 C24 C25 119.2(4)
C23 C24 H24 120.4
C25 C24 H24 120.4
C24 C25 C26 119.8(5)
C24 C25 H25 120.1
C26 C25 H25 120.1
C21 C26 C25 121.2(4)
C21 C26 H26 119.4
C25 C26 H26 119.4
C45 C41 O42 109.4(3)
C45 C41 C4 135.8(3)
O42 C41 C4 114.7(3)
C43 O42 C41 107.0(3)
C44 C43 O42 109.4(3)
C44 C43 C46 135.1(4)
O42 C43 C46 115.4(4)
C43 C44 C45 106.9(4)
C43 C44 H44 126.5
C45 C44 H44 126.5
C41 C45 C44 107.2(4)
C41 C45 H45 126.4
C44 C45 H45 126.4
C43 C46 H46A 109.5
C43 C46 H46B 109.5
H46A C46 H46B 109.5
C43 C46 H46C 109.5
H46A C46 H46C 109.5
H46B C46 H46C 109.5
C52 C51 C5 114.7(3)
C52 C51 H51A 108.6
C5 C51 H51A 108.6
C52 C51 H51B 108.6
C5 C51 H51B 108.6
H51A C51 H51B 107.6
C51 C52 H52A 109.5
C51 C52 H52B 109.5
H52A C52 H52B 109.5
C51 C52 H52C 109.5
H52A C52 H52C 109.5
H52B C52 H52C 109.5

loop_
_geom_bond_atom_site_label_1
_geom_bond_atom_site_label_2
_geom_bond_distance
N1 C1 1.350(4)
N1 C2 1.463(5)
N1 H1 0.84(4)
N2 C5 1.337(5)
N2 C4 1.470(4)
N2 H2 0.86(4)
O1 C1 1.234(4)
O2 C5 1.240(4)
C1 C11 1.496(5)
C2 C21 1.530(5)
C2 C3 1.552(5)
C2 H2A 1.0000
C3 C6 1.534(5)
C3 C4 1.555(5)
C3 H3 1.0000
C4 C41 1.503(5)
C4 H4 1.0000
C5 C51 1.522(5)
C6 H6A 0.9800
C6 H6B 0.9800
C6 H6C 0.9800
C11 C12 1.396(5)
C11 C16 1.403(5)
C12 C13 1.385(6)
C12 H12 0.9500
C13 C14 1.364(6)
C13 H13 0.9500
C14 C15 1.390(6)
C14 H14 0.9500
C15 C16 1.386(5)
C15 H15 0.9500
C16 H16 0.9500
C21 C26 1.382(6)
C21 C22 1.394(5)
C22 C23 1.378(7)
C22 H22 0.9500
C23 C24 1.376(8)
C23 H23 0.9500
C24 C25 1.379(7)
C24 H24 0.9500
C25 C26 1.394(6)
C25 H25 0.9500
C26 H26 0.9500
C41 C45 1.330(5)
C41 O42 1.376(4)
O42 C43 1.372(5)
C43 C44 1.337(6)
C43 C46 1.483(6)
C44 C45 1.426(6)
C44 H44 0.9500
C45 H45 0.9500
C46 H46A 0.9800
C46 H46B 0.9800
C46 H46C 0.9800
C51 C52 1.493(6)
C51 H51A 0.9900
C51 H51B 0.9900
C52 H52A 0.9800
C52 H52B 0.9800
C52 H52C 0.9800

loop_
_geom_hbond_atom_site_label_D
_geom_hbond_atom_site_label_H
_geom_hbond_atom_site_label_A
_geom_hbond_distance_DH
_geom_hbond_distance_HA
_geom_hbond_distance_DA
_geom_hbond_angle_DHA
_geom_hbond_site_symmetry_A
N1 H1 O2 0.84(4) 2.07(4) 2.885(4) 165(4) .
N2 H2 O1 0.86(4) 2.12(4) 2.959(4) 167(3) 3_646

loop_
_geom_torsion_atom_site_label_1
_geom_torsion_atom_site_label_2
_geom_torsion_atom_site_label_3
_geom_torsion_atom_site_label_4
_geom_torsion
C2 N1 C1 O1 -2.1(5)
C2 N1 C1 C11 178.4(3)
C1 N1 C2 C21 -117.0(3)
C1 N1 C2 C3 113.9(3)
N1 C2 C3 C6 -73.2(4)
C21 C2 C3 C6 158.8(3)
N1 C2 C3 C4 50.7(4)
C21 C2 C3 C4 -77.3(4)
C5 N2 C4 C41 131.3(3)
C5 N2 C4 C3 -104.9(4)
C6 C3 C4 N2 175.6(3)
C2 C3 C4 N2 52.4(4)
C6 C3 C4 C41 -62.0(4)
C2 C3 C4 C41 174.8(3)
C4 N2 C5 O2 4.4(5)
C4 N2 C5 C51 -175.9(3)
O1 C1 C11 C12 -0.3(5)
N1 C1 C11 C12 179.3(3)
O1 C1 C11 C16 178.0(4)
N1 C1 C11 C16 -2.5(5)
C16 C11 C12 C13 -0.3(6)
C1 C11 C12 C13 178.0(4)
C11 C12 C13 C14 -0.9(6)
C12 C13 C14 C15 1.4(6)
C13 C14 C15 C16 -0.7(7)
C14 C15 C16 C11 -0.5(7)
C12 C11 C16 C15 1.0(6)
C1 C11 C16 C15 -177.2(4)
N1 C2 C21 C26 5.6(4)
C3 C2 C21 C26 132.3(4)
N1 C2 C21 C22 -177.0(3)
C3 C2 C21 C22 -50.3(4)
C26 C21 C22 C23 -3.1(6)
C2 C21 C22 C23 179.4(4)
C21 C22 C23 C24 0.1(7)
C22 C23 C24 C25 3.1(8)
C23 C24 C25 C26 -3.1(7)
C22 C21 C26 C25 3.1(6)
C2 C21 C26 C25 -179.5(3)
C24 C25 C26 C21 0.0(6)
N2 C4 C41 C45 -131.2(5)
C3 C4 C41 C45 103.8(5)
N2 C4 C41 O42 50.7(4)
C3 C4 C41 O42 -74.2(3)
C45 C41 O42 C43 1.3(4)
C4 C41 O42 C43 179.8(3)
C41 O42 C43 C44 -1.1(4)
C41 O42 C43 C46 175.6(3)
O42 C43 C44 C45 0.6(5)
C46 C43 C44 C45 -175.3(5)
O42 C41 C45 C44 -0.9(5)
C4 C41 C45 C44 -179.0(4)
C43 C44 C45 C41 0.2(5)
O2 C5 C51 C52 19.7(6)
N2 C5 C51 C52 -160.0(4)
